data_4305678
loop_
_publ_author_name
'Xun-Gao Liu'
'Song-Song Bao'
'Yi-Zhi Li'
'Li-Min Zheng'

_publ_section_title
;
Polymorphism in Homochiral Zinc Phosphonates
;
_journal_name_full 'Inorganic Chemistry'
_journal_page_first 5525
_journal_page_last 5527
_journal_paper_doi 10.1021/ic800663t
_journal_volume 47
_journal_year 2008
_chemical_absolute_configuration unk
_chemical_formula_moiety 'C18 H25 Cl N2 O6 P2 Zn2'
_chemical_formula_sum 'C18 H25 Cl N2 O6 P2 Zn2'
_chemical_formula_weight 593.53
_chemical_name_systematic
; 
 ? 
;
_space_group_IT_number 4
_symmetry_cell_setting monoclinic
_symmetry_space_group_name_Hall 'P 2yb'
_symmetry_space_group_name_H-M 'P 1 21 1'
_atom_sites_solution_hydrogens geom
_atom_sites_solution_primary direct
_atom_sites_solution_secondary difmap
_audit_creation_method SHELXL-97
_cell_angle_alpha 90.00
_cell_angle_beta 107.504(2)
_cell_angle_gamma 90.00
_cell_formula_units_Z 2
_cell_length_a 9.9812(11)
_cell_length_b 8.961(2)
_cell_length_c 13.9031(14)
_cell_measurement_reflns_used 8698
_cell_measurement_temperature 291(2)
_cell_measurement_theta_max 28.00
_cell_measurement_theta_min 2.38
_cell_volume 1185.9(3)
_computing_cell_refinement SMART
_computing_data_collection 'SMART (Bruker, 2000)'
_computing_data_reduction 'SAINT (Bruker, 2000)'
_computing_molecular_graphics SHELXTL
_computing_publication_material SHELXTL
_computing_structure_refinement SHELXTL
_computing_structure_solution 'SHELXTL (Bruker, 2000)'
_diffrn_ambient_temperature 291(2)
_diffrn_measured_fraction_theta_full 0.984
_diffrn_measured_fraction_theta_max 0.984
_diffrn_measurement_device_type 'Bruker Smart Aepex CCD'
_diffrn_measurement_method 'phi and omega scans'
_diffrn_radiation_monochromator graphite
_diffrn_radiation_source 'sealed tube'
_diffrn_radiation_type MoK\a
_diffrn_radiation_wavelength 0.71073
_diffrn_reflns_av_R_equivalents 0.0457
_diffrn_reflns_av_sigmaI/netI 0.0684
_diffrn_reflns_limit_h_max 11
_diffrn_reflns_limit_h_min -12
_diffrn_reflns_limit_k_max 11
_diffrn_reflns_limit_k_min -9
_diffrn_reflns_limit_l_max 16
_diffrn_reflns_limit_l_min -17
_diffrn_reflns_number 8534
_diffrn_reflns_theta_full 26.00
_diffrn_reflns_theta_max 26.00
_diffrn_reflns_theta_min 1.54
_exptl_absorpt_coefficient_mu 2.306
_exptl_absorpt_correction_T_max 0.830
_exptl_absorpt_correction_T_min 0.631
_exptl_absorpt_correction_type multi-scan
_exptl_absorpt_process_details 'SADABS; Bruker, 2000'
_exptl_crystal_colour colorless
_exptl_crystal_density_diffrn 1.662
_exptl_crystal_density_method 'not measured'
_exptl_crystal_description plate
_exptl_crystal_F_000 604
_exptl_crystal_size_max 0.20
_exptl_crystal_size_mid 0.18
_exptl_crystal_size_min 0.08
_refine_diff_density_max 0.523
_refine_diff_density_min -0.737
_refine_diff_density_rms 0.110
_refine_ls_abs_structure_details 'Flack H D (1983), Acta Cryst. A39, 876-881'
_refine_ls_abs_structure_Flack 0.06(3)
_refine_ls_extinction_method none
_refine_ls_goodness_of_fit_ref 1.093
_refine_ls_hydrogen_treatment mixed
_refine_ls_matrix_type full
_refine_ls_number_parameters 291
_refine_ls_number_reflns 3710
_refine_ls_number_restraints 1
_refine_ls_restrained_S_all 1.093
_refine_ls_R_factor_all 0.0775
_refine_ls_R_factor_gt 0.0623
_refine_ls_shift/su_max 0.000
_refine_ls_shift/su_mean 0.000
_refine_ls_structure_factor_coef Fsqd
_refine_ls_weighting_details 'calc w=1/[\s^2^(Fo^2^)+(0.07P)^2^+1.99P] where P=(Fo^2^+2Fc^2^)/3'
_refine_ls_weighting_scheme calc
_refine_ls_wR_factor_gt 0.1370
_refine_ls_wR_factor_ref 0.1414
_reflns_number_gt 3115
_reflns_number_total 3710
_reflns_threshold_expression >2sigma(I)
_cod_data_source_file ic800663t-file003_4.cif
_cod_data_source_block p21
_cod_depositor_comments
;
The following automatic conversions were performed:
'_symmetry_cell_setting' value 'Monoclinic' changed to 'monoclinic'
according to '/home/saulius/struct/CIF-dictionaries/cif_core.dic'
dictionary named 'cif_core.dic' version 2.4.1 from 2010-06-29.

Automatic conversion script
Id: cif_fix_enum 1527 2010-12-29 10:47:43Z saulius 
;
_cod_original_sg_symbol_H-M 'P 1 21 1 '
_cod_database_code 4305678

loop_
_symmetry_equiv_pos_as_xyz
'x, y, z'
'-x, y+1/2, -z'

loop_
_atom_site_label
_atom_site_type_symbol
_atom_site_fract_x
_atom_site_fract_y
_atom_site_fract_z
_atom_site_U_iso_or_equiv
_atom_site_adp_type
_atom_site_occupancy
_atom_site_symmetry_multiplicity
_atom_site_calc_flag
_atom_site_refinement_flags
_atom_site_disorder_assembly
_atom_site_disorder_group
C1 C 0.3070(10) 0.7108(12) -0.1239(8) 0.039(2) Uani 1 1 d . . .
H1A H 0.3905 0.6785 -0.1400 0.047 Uiso 1 1 calc R . .
H1B H 0.2277 0.6555 -0.1666 0.047 Uiso 1 1 calc R . .
C2 C 0.1303(13) 1.0814(12) 0.1270(9) 0.043(3) Uani 1 1 d . . .
H2A H 0.1941 1.1345 0.1831 0.051 Uiso 1 1 calc R . .
H2B H 0.0351 1.1016 0.1275 0.051 Uiso 1 1 calc R . .
C3 C 0.3001(10) 0.9212(11) -0.2441(7) 0.031(2) Uani 1 1 d . . .
H3 H 0.3937 0.8949 -0.2478 0.037 Uiso 1 1 calc R . .
C4 C 0.2795(11) 1.0886(13) -0.2514(9) 0.043(3) Uani 1 1 d . . .
H4A H 0.2092 1.1168 -0.2205 0.064 Uiso 1 1 calc R . .
H4B H 0.2498 1.1180 -0.3210 0.064 Uiso 1 1 calc R . .
H4C H 0.3665 1.1374 -0.2172 0.064 Uiso 1 1 calc R . .
C5 C 0.1886(9) 0.8437(10) -0.3265(8) 0.034(2) Uani 1 1 d . . .
C6 C 0.0426(10) 0.8671(13) -0.3426(8) 0.044(3) Uani 1 1 d . . .
H6 H 0.0136 0.9372 -0.3038 0.053 Uiso 1 1 calc R . .
C7 C -0.0573(9) 0.7869(13) -0.4155(8) 0.043(2) Uani 1 1 d . . .
H7 H -0.1516 0.7928 -0.4189 0.052 Uiso 1 1 calc R . .
C8 C -0.0158(9) 0.6976(11) -0.4834(7) 0.036(2) Uani 1 1 d . . .
H8 H -0.0826 0.6504 -0.5360 0.043 Uiso 1 1 calc R . .
C9 C 0.1292(10) 0.6795(13) -0.4714(8) 0.043(2) Uani 1 1 d . . .
H9 H 0.1566 0.6179 -0.5159 0.051 Uiso 1 1 calc R . .
C10 C 0.2314(10) 0.7509(11) -0.3953(7) 0.039(2) Uani 1 1 d . . .
H10 H 0.3261 0.7385 -0.3892 0.047 Uiso 1 1 calc R . .
C11 C 0.1688(10) 0.8427(12) 0.2391(8) 0.043(2) Uani 1 1 d . . .
H11 H 0.1783 0.7344 0.2337 0.052 Uiso 1 1 calc R . .
C12 C 0.0232(10) 0.8749(10) 0.2598(7) 0.035(2) Uani 1 1 d . . .
H12A H 0.0205 0.9771 0.2799 0.053 Uiso 1 1 calc R . .
H12B H 0.0139 0.8105 0.3126 0.053 Uiso 1 1 calc R . .
H12C H -0.0526 0.8566 0.1995 0.053 Uiso 1 1 calc R . .
C13 C 0.2959(10) 0.8990(12) 0.3214(7) 0.039(2) Uani 1 1 d . . .
C14 C 0.4261(11) 0.8578(12) 0.3125(8) 0.045(3) Uani 1 1 d . . .
H14 H 0.4317 0.8032 0.2570 0.054 Uiso 1 1 calc R . .
C15 C 0.5495(11) 0.8996(11) 0.3884(8) 0.050(3) Uani 1 1 d . . .
H15 H 0.6371 0.8711 0.3841 0.059 Uiso 1 1 calc R . .
C16 C 0.5385(9) 0.9842(14) 0.4698(7) 0.043(2) Uani 1 1 d . . .
H16 H 0.6193 1.0144 0.5194 0.051 Uiso 1 1 calc R . .
C17 C 0.4017(11) 1.0251(12) 0.4770(8) 0.048(3) Uani 1 1 d . . .
H17 H 0.3937 1.0772 0.5329 0.058 Uiso 1 1 calc R . .
C18 C 0.2863(9) 0.9870(16) 0.4023(7) 0.044(2) Uani 1 1 d . . .
H18 H 0.1987 1.0195 0.4042 0.053 Uiso 1 1 calc R . .
Cl1 Cl 0.2562(2) 1.4386(2) 0.24388(18) 0.0403(6) Uani 1 1 d . . .
N1 N 0.2845(8) 0.8748(9) -0.1465(6) 0.0322(17) Uani 1 1 d . . .
H1 H 0.194(11) 0.894(11) -0.150(7) 0.039 Uiso 1 1 d . . .
N2 N 0.1600(9) 0.9093(9) 0.1400(6) 0.0297(18) Uani 1 1 d . . .
H2C H 0.092(11) 0.862(12) 0.093(8) 0.036 Uiso 1 1 d . . .
H2D H 0.241(11) 0.891(11) 0.127(7) 0.036 Uiso 1 1 d . . .
O1 O 0.3923(6) 0.8034(7) 0.0649(5) 0.0312(14) Uani 1 1 d . . .
O2 O 0.1817(6) 0.6427(7) 0.0129(5) 0.0292(13) Uani 1 1 d . . .
O3 O 0.4179(6) 0.5246(6) 0.0307(5) 0.0311(15) Uani 1 1 d . . .
O4 O 0.0950(6) 1.2999(7) -0.0009(5) 0.0360(15) Uani 1 1 d . . .
O5 O 0.3050(6) 1.1388(8) 0.0187(5) 0.0361(15) Uani 1 1 d . . .
O6 O 0.0671(6) 1.0401(7) -0.0694(5) 0.0317(14) Uani 1 1 d . . .
P1 P 0.3260(2) 0.6688(3) 0.00288(17) 0.0311(5) Uani 1 1 d . . .
P2 P 0.1529(2) 1.1464(3) 0.01064(18) 0.0353(6) Uani 1 1 d . . .
Zn1 Zn 0.40628(9) 0.98051(14) -0.02071(7) 0.0313(2) Uani 1 1 d . . .
Zn2 Zn 0.12938(10) 1.47777(14) 0.08686(7) 0.0354(3) Uani 1 1 d . . .

loop_
_atom_site_aniso_label
_atom_site_aniso_U_11
_atom_site_aniso_U_22
_atom_site_aniso_U_33
_atom_site_aniso_U_23
_atom_site_aniso_U_13
_atom_site_aniso_U_12
C1 0.034(5) 0.044(6) 0.041(6) -0.016(5) 0.014(5) 0.003(4)
C2 0.058(7) 0.027(5) 0.044(6) -0.005(5) 0.015(5) 0.013(5)
C3 0.029(4) 0.028(5) 0.037(5) -0.006(4) 0.010(4) -0.018(4)
C4 0.039(5) 0.050(7) 0.045(6) -0.023(5) 0.022(5) 0.009(5)
C5 0.027(4) 0.022(5) 0.047(6) -0.012(4) 0.004(4) 0.009(3)
C6 0.038(5) 0.053(7) 0.049(6) 0.012(5) 0.025(5) 0.022(5)
C7 0.019(4) 0.064(7) 0.046(6) -0.007(5) 0.010(4) 0.005(4)
C8 0.025(5) 0.037(5) 0.043(6) -0.012(4) 0.007(4) -0.017(4)
C9 0.039(5) 0.050(6) 0.045(6) -0.023(5) 0.022(5) 0.009(4)
C10 0.037(5) 0.045(6) 0.039(6) -0.012(5) 0.019(5) -0.015(4)
C11 0.037(5) 0.036(6) 0.057(7) 0.001(5) 0.015(5) -0.004(4)
C12 0.045(5) 0.026(5) 0.043(5) -0.009(4) 0.025(5) -0.021(4)
C13 0.041(5) 0.044(6) 0.022(4) 0.012(4) -0.006(4) 0.014(4)
C14 0.048(6) 0.043(6) 0.050(6) -0.018(5) 0.022(5) 0.016(5)
C15 0.041(6) 0.029(5) 0.051(6) 0.001(5) -0.027(5) 0.007(4)
C16 0.036(4) 0.033(5) 0.061(6) -0.016(6) 0.018(4) -0.018(5)
C17 0.049(6) 0.054(8) 0.048(6) -0.019(5) 0.024(5) -0.009(5)
C18 0.040(5) 0.046(5) 0.045(5) -0.001(6) 0.011(4) 0.014(6)
Cl1 0.0418(12) 0.0288(13) 0.0387(13) -0.0010(9) -0.0055(10) 0.0018(8)
N1 0.031(4) 0.027(4) 0.039(4) 0.004(3) 0.011(3) 0.010(3)
N2 0.033(4) 0.029(4) 0.026(4) -0.015(3) 0.007(3) -0.003(3)
O1 0.020(3) 0.033(4) 0.033(3) -0.009(3) -0.003(3) -0.003(2)
O2 0.025(3) 0.027(3) 0.038(3) 0.010(3) 0.012(3) 0.002(2)
O3 0.033(3) 0.027(4) 0.032(3) -0.007(3) 0.009(3) -0.001(2)
O4 0.037(4) 0.033(4) 0.029(3) 0.008(3) -0.004(3) 0.002(3)
O5 0.036(3) 0.036(4) 0.034(3) -0.006(3) 0.007(3) -0.003(3)
O6 0.027(3) 0.030(3) 0.030(3) -0.007(3) -0.003(3) 0.000(2)
P1 0.0305(11) 0.0329(13) 0.0284(12) 0.0023(10) 0.0067(9) 0.0017(9)
P2 0.0349(12) 0.0358(14) 0.0331(13) -0.0005(11) 0.0073(10) -0.0017(10)
Zn1 0.0278(4) 0.0333(5) 0.0318(5) -0.0032(6) 0.0075(4) -0.0028(5)
Zn2 0.0348(5) 0.0342(6) 0.0345(5) 0.0027(6) 0.0063(4) -0.0006(6)

loop_
_atom_type_symbol
_atom_type_description
_atom_type_scat_dispersion_real
_atom_type_scat_dispersion_imag
_atom_type_scat_source
C C 0.0033 0.0016 'International Tables Vol C Tables 4.2.6.8 and 6.1.1.4'
H H 0.0000 0.0000 'International Tables Vol C Tables 4.2.6.8 and 6.1.1.4'
N N 0.0061 0.0033 'International Tables Vol C Tables 4.2.6.8 and 6.1.1.4'
O O 0.0106 0.0060 'International Tables Vol C Tables 4.2.6.8 and 6.1.1.4'
P P 0.1023 0.0942 'International Tables Vol C Tables 4.2.6.8 and 6.1.1.4'
Cl Cl 0.1484 0.1585 'International Tables Vol C Tables 4.2.6.8 and 6.1.1.4'
Zn Zn 0.2839 1.4301 'International Tables Vol C Tables 4.2.6.8 and 6.1.1.4'

loop_
_geom_angle_atom_site_label_1
_geom_angle_atom_site_label_2
_geom_angle_atom_site_label_3
_geom_angle
_geom_angle_site_symmetry_1
_geom_angle_site_symmetry_3
_geom_angle_publ_flag
N1 C1 P1 112.5(6) . . ?
N1 C1 H1A 109.1 . . ?
P1 C1 H1A 109.1 . . ?
N1 C1 H1B 109.1 . . ?
P1 C1 H1B 109.1 . . ?
H1A C1 H1B 107.8 . . ?
N2 C2 P2 110.6(7) . . ?
N2 C2 H2A 109.5 . . ?
P2 C2 H2A 109.5 . . ?
N2 C2 H2B 109.5 . . ?
P2 C2 H2B 109.5 . . ?
H2A C2 H2B 108.1 . . ?
N1 C3 C5 108.3(7) . . ?
N1 C3 C4 107.0(9) . . ?
C5 C3 C4 110.6(9) . . ?
N1 C3 H3 110.3 . . ?
C5 C3 H3 110.3 . . ?
C4 C3 H3 110.3 . . ?
C3 C4 H4A 109.5 . . ?
C3 C4 H4B 109.5 . . ?
H4A C4 H4B 109.5 . . ?
C3 C4 H4C 109.5 . . ?
H4A C4 H4C 109.5 . . ?
H4B C4 H4C 109.5 . . ?
C6 C5 C10 118.7(9) . . ?
C6 C5 C3 122.7(9) . . ?
C10 C5 C3 118.5(8) . . ?
C7 C6 C5 121.1(9) . . ?
C7 C6 H6 119.5 . . ?
C5 C6 H6 119.5 . . ?
C6 C7 C8 119.8(8) . . ?
C6 C7 H7 120.1 . . ?
C8 C7 H7 120.1 . . ?
C7 C8 C9 119.2(8) . . ?
C7 C8 H8 120.4 . . ?
C9 C8 H8 120.4 . . ?
C10 C9 C8 122.0(8) . . ?
C10 C9 H9 119.0 . . ?
C8 C9 H9 119.0 . . ?
C9 C10 C5 118.7(9) . . ?
C9 C10 H10 120.6 . . ?
C5 C10 H10 120.6 . . ?
N2 C11 C13 111.7(8) . . ?
N2 C11 C12 107.1(8) . . ?
C13 C11 C12 113.9(9) . . ?
N2 C11 H11 108.0 . . ?
C13 C11 H11 108.0 . . ?
C12 C11 H11 108.0 . . ?
C11 C12 H12A 109.5 . . ?
C11 C12 H12B 109.5 . . ?
H12A C12 H12B 109.5 . . ?
C11 C12 H12C 109.5 . . ?
H12A C12 H12C 109.5 . . ?
H12B C12 H12C 109.5 . . ?
C14 C13 C18 120.7(9) . . ?
C14 C13 C11 115.9(9) . . ?
C18 C13 C11 123.3(9) . . ?
C13 C14 C15 119.5(10) . . ?
C13 C14 H14 120.2 . . ?
C15 C14 H14 120.2 . . ?
C16 C15 C14 119.2(10) . . ?
C16 C15 H15 120.4 . . ?
C14 C15 H15 120.4 . . ?
C15 C16 C17 120.1(8) . . ?
C15 C16 H16 120.0 . . ?
C17 C16 H16 120.0 . . ?
C18 C17 C16 119.3(9) . . ?
C18 C17 H17 120.4 . . ?
C16 C17 H17 120.3 . . ?
C17 C18 C13 121.0(9) . . ?
C17 C18 H18 119.5 . . ?
C13 C18 H18 119.5 . . ?
C3 N1 C1 114.7(7) . . ?
C3 N1 Zn1 117.3(6) . . ?
C1 N1 Zn1 105.1(6) . . ?
C3 N1 H1 106(6) . . ?
C1 N1 H1 106(6) . . ?
Zn1 N1 H1 106(6) . . ?
C11 N2 C2 117.4(9) . . ?
C11 N2 H2C 108(7) . . ?
C2 N2 H2C 108(7) . . ?
C11 N2 H2D 108(6) . . ?
C2 N2 H2D 108(7) . . ?
H2C N2 H2D 107(9) . . ?
P1 O1 Zn1 112.8(4) . . ?
P1 O2 Zn2 125.3(4) . 1_545 ?
P1 O3 Zn1 131.2(4) . 2_645 ?
P2 O4 Zn2 133.9(4) . . ?
P2 O5 Zn1 128.8(4) . . ?
P2 O6 Zn2 125.9(4) . 2_545 ?
O2 P1 O1 109.7(4) . . ?
O2 P1 O3 110.8(3) . . ?
O1 P1 O3 113.2(3) . . ?
O2 P1 C1 108.0(4) . . ?
O1 P1 C1 107.3(4) . . ?
O3 P1 C1 107.6(4) . . ?
O4 P2 O5 114.0(4) . . ?
O4 P2 O6 112.8(4) . . ?
O5 P2 O6 111.3(4) . . ?
O4 P2 C2 104.4(4) . . ?
O5 P2 C2 108.6(5) . . ?
O6 P2 C2 105.1(5) . . ?
O3 Zn1 O5 117.3(3) 2_655 . ?
O3 Zn1 O1 116.7(3) 2_655 . ?
O5 Zn1 O1 106.1(3) . . ?
O3 Zn1 N1 111.7(3) 2_655 . ?
O5 Zn1 N1 111.1(3) . . ?
O1 Zn1 N1 90.7(3) . . ?
O2 Zn2 O4 108.0(3) 1_565 . ?
O2 Zn2 O6 97.6(2) 1_565 2 ?
O4 Zn2 O6 99.8(3) . 2 ?
O2 Zn2 Cl1 118.5(2) 1_565 . ?
O4 Zn2 Cl1 115.2(2) . . ?
O6 Zn2 Cl1 114.8(2) 2 . ?

loop_
_geom_bond_atom_site_label_1
_geom_bond_atom_site_label_2
_geom_bond_distance
_geom_bond_site_symmetry_2
_geom_bond_publ_flag
C1 N1 1.506(12) . ?
C1 P1 1.756(10) . ?
C1 H1A 0.9700 . ?
C1 H1B 0.9700 . ?
C2 N2 1.570(12) . ?
C2 P2 1.797(12) . ?
C2 H2A 0.9700 . ?
C2 H2B 0.9700 . ?
C3 N1 1.471(13) . ?
C3 C5 1.505(12) . ?
C3 C4 1.514(15) . ?
C3 H3 0.9800 . ?
C4 H4A 0.9600 . ?
C4 H4B 0.9600 . ?
C4 H4C 0.9600 . ?
C5 C6 1.422(12) . ?
C5 C10 1.426(13) . ?
C6 C7 1.389(15) . ?
C6 H6 0.9300 . ?
C7 C8 1.392(14) . ?
C7 H7 0.9300 . ?
C8 C9 1.415(12) . ?
C8 H8 0.9300 . ?
C9 C10 1.386(13) . ?
C9 H9 0.9300 . ?
C10 H10 0.9300 . ?
C11 N2 1.480(14) . ?
C11 C13 1.516(14) . ?
C11 C12 1.590(13) . ?
C11 H11 0.9800 . ?
C12 H12A 0.9600 . ?
C12 H12B 0.9600 . ?
C12 H12C 0.9600 . ?
C13 C14 1.392(13) . ?
C13 C18 1.400(14) . ?
C14 C15 1.410(14) . ?
C14 H14 0.9300 . ?
C15 C16 1.393(15) . ?
C15 H15 0.9300 . ?
C16 C17 1.447(13) . ?
C16 H16 0.9300 . ?
C17 C18 1.343(14) . ?
C17 H17 0.9300 . ?
C18 H18 0.9300 . ?
Cl1 Zn2 2.197(3) . ?
N1 Zn1 2.039(8) . ?
N1 H1 0.91(10) . ?
N2 H2C 0.90(10) . ?
N2 H2D 0.90(10) . ?
O1 P1 1.514(7) . ?
O1 Zn1 2.013(7) . ?
O2 P1 1.507(6) . ?
O2 Zn2 1.959(6) 1_545 ?
O3 P1 1.564(6) . ?
O3 Zn1 1.844(6) 2_645 ?
O4 P2 1.482(7) . ?
O4 Zn2 1.974(7) . ?
O5 P2 1.489(6) . ?
O5 Zn1 1.915(7) . ?
O6 P2 1.519(6) . ?
O6 Zn2 1.982(6) 2_545 ?
Zn1 O3 1.844(6) 2_655 ?
Zn2 O2 1.959(6) 1_565 ?
Zn2 O6 1.982(6) 2 ?

loop_
_geom_hbond_atom_site_label_D
_geom_hbond_atom_site_label_H
_geom_hbond_atom_site_label_A
_geom_hbond_distance_DH
_geom_hbond_distance_HA
_geom_hbond_distance_DA
_geom_hbond_angle_DHA
_geom_hbond_site_symmetry_A
N1 H1 O6 0.91(10) 2.32(10) 3.075(10) 140(8) .
N2 H2C O4 0.90(10) 1.99(11) 2.866(10) 163(10) 2_545
N2 H2C O2 0.90(10) 2.55(10) 3.018(10) 113(8) .
N2 H2D O1 0.90(10) 2.10(10) 2.971(11) 163(9) .
